data_1507716
loop_
_publ_author_name
'Cai, Yunfei'
'Li, Jun'
'Chen, Weiliang'
'Xie, Mingsheng'
'Liu, Xiaohua'
'Lin, Lili'
'Feng, Xiaoming'

_publ_section_title
;
 Catalytic asymmetric sulfenylation of unprotected 3-substituted
 oxindoles.
;
_journal_issue 11
_journal_name_full 'Organic letters'
_journal_page_first 2726
_journal_page_last 2729
_journal_paper_doi 10.1021/ol3009446
_journal_volume 14
_journal_year 2012
_chemical_absolute_configuration ad
_chemical_formula_moiety 'C19 H15 N O S2'
_chemical_formula_sum 'C19 H15 N O S2'
_chemical_formula_weight 337.44
_chemical_name_systematic
;
 ? 
;
_space_group_crystal_system monoclinic
_space_group_IT_number 4
_space_group_name_Hall 'P 2yb'
_space_group_name_H-M_alt 'P 1 21 1'
_symmetry_space_group_name_Hall 'P 2yb'
_symmetry_space_group_name_H-M 'P 1 21 1'
_atom_sites_solution_hydrogens geom
_atom_sites_solution_primary direct
_atom_sites_solution_secondary difmap
_audit_creation_date 2012-02-13
_audit_creation_method
;
  Olex2 1.1
  (compiled 2011.11.01 svn.r2039, GUI svn.r3906)
;
_cell_angle_alpha 90.00
_cell_angle_beta 108.188(4)
_cell_angle_gamma 90.00
_cell_formula_units_Z 2
_cell_length_a 8.5240(3)
_cell_length_b 8.2187(2)
_cell_length_c 12.2542(4)
_cell_measurement_reflns_used 1756
_cell_measurement_temperature 293(2)
_cell_measurement_theta_max 28.7153
_cell_measurement_theta_min 3.0278
_cell_volume 815.59(5)
_computing_cell_refinement
;
CrysAlisPro, Agilent Technologies,
Version 1.171.35.19 (release 27-10-2011 CrysAlis171 .NET)
(compiled Oct 27 2011,15:02:11)
;
_computing_data_collection
;
CrysAlisPro, Agilent Technologies,
Version 1.171.35.19 (release 27-10-2011 CrysAlis171 .NET)
(compiled Oct 27 2011,15:02:11)
;
_computing_data_reduction
;
CrysAlisPro, Agilent Technologies,
Version 1.171.35.19 (release 27-10-2011 CrysAlis171 .NET)
(compiled Oct 27 2011,15:02:11)
;
_computing_molecular_graphics
;
O. V. Dolomanov, L. J. Bourhis, R. J. Gildea, J. A. K. Howard and H. Puschmann,
OLEX2: a complete structure solution, refinement and analysis program.
J. Appl. Cryst. (2009). 42, 339-341.
;
_computing_publication_material
;
O. V. Dolomanov, L. J. Bourhis, R. J. Gildea, J. A. K. Howard and H. Puschmann,
OLEX2: a complete structure solution, refinement and analysis program.
J. Appl. Cryst. (2009). 42, 339-341.
;
_computing_structure_refinement
;
SHELXL, G.M. Sheldrick, Acta Cryst.
2008). A64, 112-122
;
_computing_structure_solution
;
SHELXS, G.M. Sheldrick, Acta Cryst.
(2008). A64, 112-122
;
_diffrn_ambient_temperature 293.15
_diffrn_detector_area_resol_mean 16.0874
_diffrn_measured_fraction_theta_full 0.998
_diffrn_measured_fraction_theta_max 0.998
_diffrn_measurement_details
;
  1 omega  -62.00  -35.00   1.0000    4.0000
omega____ theta____ kappa____ phi______ frames
    -      -16.8924 -178.0000 -180.0000 27

  2 omega  -56.00   56.00   1.0000    4.0000
omega____ theta____ kappa____ phi______ frames
    -      -16.8924   19.0000   60.0000 112

  3 omega  -68.00   -4.00   1.0000    4.0000
omega____ theta____ kappa____ phi______ frames
    -      -16.8924  -38.0000   30.0000 64

  4 omega  -37.00  -10.00   1.0000    4.0000
omega____ theta____ kappa____ phi______ frames
    -      -16.8924   57.0000  150.0000 27
;
_diffrn_measurement_device_type 'Xcalibur, Eos'
_diffrn_measurement_method '\w scans'
_diffrn_orient_matrix_UB_11 -0.0214159000
_diffrn_orient_matrix_UB_12 0.0174151000
_diffrn_orient_matrix_UB_13 0.0502512000
_diffrn_orient_matrix_UB_21 0.0784919000
_diffrn_orient_matrix_UB_22 0.0362913000
_diffrn_orient_matrix_UB_23 0.0252113000
_diffrn_orient_matrix_UB_31 -0.0323876000
_diffrn_orient_matrix_UB_32 0.0763368000
_diffrn_orient_matrix_UB_33 -0.0234959000
_diffrn_radiation_monochromator graphite
_diffrn_radiation_type 'Mo K\a'
_diffrn_radiation_wavelength 0.7107
_diffrn_reflns_av_R_equivalents 0.0157
_diffrn_reflns_av_unetI/netI 0.0463
_diffrn_reflns_limit_h_max 9
_diffrn_reflns_limit_h_min -10
_diffrn_reflns_limit_k_max 9
_diffrn_reflns_limit_k_min -10
_diffrn_reflns_limit_l_max 15
_diffrn_reflns_limit_l_min -10
_diffrn_reflns_number 3698
_diffrn_reflns_theta_full 26.37
_diffrn_reflns_theta_max 26.37
_diffrn_reflns_theta_min 3.03
_diffrn_source 'Enhance (Mo) X-ray Source'
_diffrn_source_current n/a
_diffrn_source_voltage n/a
_exptl_absorpt_coefficient_mu 0.330
_exptl_absorpt_correction_T_max 1.00000
_exptl_absorpt_correction_T_min 0.99193
_exptl_absorpt_correction_type multi-scan
_exptl_absorpt_process_details
;
CrysAlisPro, Agilent Technologies,
Version 1.171.35.19 (release 27-10-2011 CrysAlis171 .NET)
(compiled Oct 27 2011,15:02:11)
Empirical absorption correction using spherical harmonics,
 implemented in SCALE3 ABSPACK scaling algorithm.
;
_exptl_crystal_colour colorless
_exptl_crystal_density_diffrn 1.374
_exptl_crystal_density_method 'not measured'
_exptl_crystal_description block
_exptl_crystal_F_000 352
_exptl_crystal_size_max 0.25
_exptl_crystal_size_mid 0.25
_exptl_crystal_size_min 0.20
_refine_diff_density_max 0.175
_refine_diff_density_min -0.212
_refine_diff_density_rms 0.043
_refine_ls_abs_structure_details 'Flack H D (1983), Acta Cryst. A39, 876-881'
_refine_ls_abs_structure_Flack -0.06(7)
_refine_ls_extinction_method none
_refine_ls_goodness_of_fit_ref 1.025
_refine_ls_hydrogen_treatment mixed
_refine_ls_matrix_type full
_refine_ls_number_parameters 216
_refine_ls_number_reflns 2734
_refine_ls_number_restraints 1
_refine_ls_restrained_S_all 1.024
_refine_ls_R_factor_all 0.0470
_refine_ls_R_factor_gt 0.0373
_refine_ls_shift/su_max 0.000
_refine_ls_shift/su_mean 0.000
_refine_ls_structure_factor_coef Fsqd
_refine_ls_weighting_details 'calc w=1/[\s^2^(Fo^2^)+(0.0301P)^2^+0.0000P] where P=(Fo^2^+2Fc^2^)/3'
_refine_ls_weighting_scheme calc
_refine_ls_wR_factor_gt 0.0702
_refine_ls_wR_factor_ref 0.0749
_reflns_number_gt 2370
_reflns_number_total 2734
_reflns_threshold_expression >2sigma(I)
_cod_data_source_file ol3009446_si_001.cif
_cod_data_source_block 120213_s2_cyf
_cod_original_cell_volume 815.60(5)
_cod_database_code 1507716
_chemical_oxdiff_formula C10H12O1N1S2
_reflns_odcompleteness_completeness 99.78
_reflns_odcompleteness_iscentric 1
_reflns_odcompleteness_theta 26.32

loop_
_space_group_symop_id
_space_group_symop_operation_xyz
1 'x, y, z'
2 '-x, y+1/2, -z'

loop_
_atom_site_label
_atom_site_type_symbol
_atom_site_fract_x
_atom_site_fract_y
_atom_site_fract_z
_atom_site_U_iso_or_equiv
_atom_site_adp_type
_atom_site_occupancy
_atom_site_symmetry_multiplicity
_atom_site_calc_flag
_atom_site_refinement_flags
S1 S -1.37855(10) -0.31991(11) -0.77157(7) 0.0536(3) Uani 1 1 d .
S2 S -0.74837(8) -0.41879(8) -0.67430(6) 0.03604(18) Uani 1 1 d .
O1 O -0.9368(2) -0.4204(3) -0.95210(15) 0.0430(5) Uani 1 1 d .
N1 N -1.0481(3) -0.6446(2) -0.89292(18) 0.0337(5) Uani 1 1 d .
H1 H -1.0625 -0.7040 -0.9530 0.040 Uiso 1 1 calc R
C1 C -1.0909(3) -0.6927(3) -0.7961(2) 0.0319(6) Uani 1 1 d .
C2 C -1.0514(3) -0.5706(3) -0.7147(2) 0.0273(6) Uani 1 1 d .
C3 C -1.0850(4) -0.5881(4) -0.6121(2) 0.0386(7) Uani 1 1 d .
H3 H -1.0581 -0.5068 -0.5566 0.046 Uiso 1 1 calc R
C4 C -1.1602(4) -0.7310(4) -0.5946(3) 0.0508(8) Uani 1 1 d .
H4 H -1.1862 -0.7450 -0.5270 0.061 Uiso 1 1 calc R
C5 C -1.1970(4) -0.8526(4) -0.6761(3) 0.0530(9) Uani 1 1 d .
H5 H -1.2454 -0.9483 -0.6617 0.064 Uiso 1 1 calc R
C6 C -1.1634(4) -0.8353(3) -0.7785(3) 0.0461(8) Uani 1 1 d .
H6 H -1.1889 -0.9171 -0.8337 0.055 Uiso 1 1 calc R
C7 C -0.9698(3) -0.4357(3) -0.7585(2) 0.0280(6) Uani 1 1 d .
C8 C -0.9817(3) -0.4938(3) -0.8808(2) 0.0296(6) Uani 1 1 d .
C9 C -0.6900(3) -0.6285(3) -0.6628(2) 0.0338(7) Uani 1 1 d .
C10 C -0.6880(4) -0.7157(4) -0.5660(2) 0.0448(8) Uani 1 1 d .
H10 H -0.7113 -0.6646 -0.5051 0.054 Uiso 1 1 calc R
C11 C -0.6510(4) -0.8798(4) -0.5605(3) 0.0570(9) Uani 1 1 d .
H11 H -0.6475 -0.9390 -0.4951 0.068 Uiso 1 1 calc R
C12 C -0.6195(4) -0.9557(4) -0.6514(3) 0.0614(10) Uani 1 1 d .
H12 H -0.5980 -1.0668 -0.6482 0.074 Uiso 1 1 calc R
C13 C -0.6196(4) -0.8679(4) -0.7471(3) 0.0579(10) Uani 1 1 d .
H13 H -0.5975 -0.9192 -0.8083 0.070 Uiso 1 1 calc R
C14 C -0.6526(4) -0.7036(4) -0.7516(2) 0.0430(7) Uani 1 1 d .
H14 H -0.6497 -0.6433 -0.8151 0.052 Uiso 1 1 calc R
C15 C -1.0466(4) -0.2666(3) -0.7616(3) 0.0348(7) Uani 1 1 d .
C16 C -1.2261(3) -0.2613(3) -0.8288(2) 0.0322(6) Uani 1 1 d .
C17 C -1.2962(4) -0.2083(4) -0.9378(2) 0.0467(8) Uani 1 1 d .
H17 H -1.2356 -0.1713 -0.9842 0.056 Uiso 1 1 calc R
C18 C -1.4705(4) -0.2145(4) -0.9743(3) 0.0547(9) Uani 1 1 d .
H18 H -1.5359 -0.1819 -1.0469 0.066 Uiso 1 1 calc R
C19 C -1.5319(4) -0.2716(4) -0.8946(3) 0.0501(8) Uani 1 1 d .
H19 H -1.6440 -0.2836 -0.9046 0.060 Uiso 1 1 calc R
H15A H -1.034(3) -0.230(3) -0.688(2) 0.035(8) Uiso 1 1 d .
H15B H -0.991(4) -0.190(3) -0.795(2) 0.042(8) Uiso 1 1 d .

loop_
_atom_site_aniso_label
_atom_site_aniso_U_11
_atom_site_aniso_U_22
_atom_site_aniso_U_33
_atom_site_aniso_U_23
_atom_site_aniso_U_13
_atom_site_aniso_U_12
S1 0.0405(5) 0.0714(6) 0.0539(5) 0.0194(5) 0.0219(4) 0.0056(5)
S2 0.0325(4) 0.0316(3) 0.0423(4) -0.0046(4) 0.0093(3) -0.0030(4)
O1 0.0541(12) 0.0439(10) 0.0391(11) 0.0091(11) 0.0262(10) 0.0023(12)
N1 0.0474(15) 0.0264(12) 0.0271(12) -0.0075(10) 0.0114(11) -0.0021(11)
C1 0.0334(15) 0.0272(14) 0.0325(14) 0.0012(13) 0.0066(12) 0.0014(12)
C2 0.0247(15) 0.0258(13) 0.0308(15) 0.0034(12) 0.0079(13) -0.0024(12)
C3 0.0393(17) 0.0464(17) 0.0307(15) 0.0065(14) 0.0121(13) 0.0008(15)
C4 0.0440(18) 0.063(2) 0.0476(19) 0.0254(18) 0.0178(16) 0.0035(17)
C5 0.0478(19) 0.0380(17) 0.072(2) 0.0236(18) 0.0175(18) -0.0051(15)
C6 0.0512(19) 0.0272(15) 0.0556(19) 0.0002(15) 0.0106(16) -0.0059(15)
C7 0.0291(13) 0.0256(13) 0.0294(13) 0.0004(12) 0.0093(11) -0.0005(13)
C8 0.0297(15) 0.0316(14) 0.0272(14) 0.0041(12) 0.0084(12) 0.0082(13)
C9 0.0256(15) 0.0343(15) 0.0395(16) 0.0009(13) 0.0076(13) 0.0021(13)
C10 0.0419(18) 0.0548(19) 0.0377(17) 0.0045(16) 0.0124(14) 0.0035(16)
C11 0.053(2) 0.050(2) 0.068(2) 0.0262(18) 0.0200(18) 0.0070(17)
C12 0.050(2) 0.0354(19) 0.094(3) 0.0052(19) 0.015(2) 0.0087(16)
C13 0.058(2) 0.050(2) 0.064(2) -0.0119(18) 0.0170(18) 0.0147(17)
C14 0.0433(18) 0.0471(17) 0.0392(16) -0.0006(15) 0.0138(15) 0.0082(15)
C15 0.0384(17) 0.0254(15) 0.0419(18) -0.0038(14) 0.0145(15) -0.0031(13)
C16 0.0358(16) 0.0230(13) 0.0413(16) -0.0031(12) 0.0170(13) -0.0020(12)
C17 0.0393(18) 0.0625(19) 0.0407(17) 0.0070(17) 0.0157(14) -0.0080(17)
C18 0.0424(19) 0.074(2) 0.0426(18) 0.0037(18) 0.0063(15) -0.0031(19)
C19 0.0340(17) 0.055(2) 0.060(2) 0.0059(17) 0.0141(16) 0.0003(15)

loop_
_atom_type_symbol
_atom_type_description
_atom_type_scat_dispersion_real
_atom_type_scat_dispersion_imag
_atom_type_scat_source
C C 0.0033 0.0016 'International Tables Vol C Tables 4.2.6.8 and 6.1.1.4'
H H 0.0000 0.0000 'International Tables Vol C Tables 4.2.6.8 and 6.1.1.4'
N N 0.0061 0.0033 'International Tables Vol C Tables 4.2.6.8 and 6.1.1.4'
O O 0.0106 0.0060 'International Tables Vol C Tables 4.2.6.8 and 6.1.1.4'
S S 0.1246 0.1234 'International Tables Vol C Tables 4.2.6.8 and 6.1.1.4'

loop_
_geom_angle_atom_site_label_1
_geom_angle_atom_site_label_2
_geom_angle_atom_site_label_3
_geom_angle
C19 S1 C16 92.42(15)
C9 S2 C7 100.48(13)
C1 N1 H1 124.0
C8 N1 H1 124.0
C8 N1 C1 112.1(2)
C2 C1 N1 109.7(2)
C6 C1 N1 128.5(3)
C6 C1 C2 121.8(3)
C1 C2 C3 120.6(2)
C1 C2 C7 108.4(2)
C3 C2 C7 131.0(2)
C2 C3 H3 121.1
C2 C3 C4 117.8(3)
C4 C3 H3 121.1
C3 C4 H4 119.5
C5 C4 C3 120.9(3)
C5 C4 H4 119.5
C4 C5 H5 119.3
C4 C5 C6 121.3(3)
C6 C5 H5 119.3
C1 C6 C5 117.5(3)
C1 C6 H6 121.2
C5 C6 H6 121.2
C2 C7 S2 111.27(18)
C2 C7 C8 102.8(2)
C2 C7 C15 116.0(2)
C8 C7 S2 108.10(18)
C15 C7 S2 107.40(18)
C15 C7 C8 111.0(2)
O1 C8 N1 126.1(2)
O1 C8 C7 127.0(3)
N1 C8 C7 106.8(2)
C10 C9 S2 119.8(2)
C14 C9 S2 119.9(2)
C14 C9 C10 120.2(3)
C9 C10 H10 120.3
C11 C10 C9 119.3(3)
C11 C10 H10 120.3
C10 C11 H11 119.9
C12 C11 C10 120.2(3)
C12 C11 H11 119.9
C11 C12 H12 119.9
C11 C12 C13 120.3(3)
C13 C12 H12 119.9
C12 C13 H13 120.2
C14 C13 C12 119.6(3)
C14 C13 H13 120.2
C9 C14 C13 120.3(3)
C9 C14 H14 119.8
C13 C14 H14 119.8
C7 C15 H15A 110.7(16)
C7 C15 H15B 110.3(17)
C16 C15 C7 113.3(2)
C16 C15 H15A 108.4(17)
C16 C15 H15B 107.7(17)
H15A C15 H15B 106(2)
C15 C16 S1 122.6(2)
C17 C16 S1 109.5(2)
C17 C16 C15 127.9(3)
C16 C17 H17 123.3
C16 C17 C18 113.4(3)
C18 C17 H17 123.3
C17 C18 H18 123.3
C19 C18 C17 113.4(3)
C19 C18 H18 123.3
S1 C19 H19 124.4
C18 C19 S1 111.3(2)
C18 C19 H19 124.3

loop_
_geom_bond_atom_site_label_1
_geom_bond_atom_site_label_2
_geom_bond_distance
S1 C16 1.727(3)
S1 C19 1.705(3)
S2 C7 1.852(3)
S2 C9 1.787(3)
O1 C8 1.218(3)
N1 H1 0.8600
N1 C1 1.403(3)
N1 C8 1.351(3)
C1 C2 1.380(3)
C1 C6 1.373(4)
C2 C3 1.382(4)
C2 C7 1.495(3)
C3 H3 0.9300
C3 C4 1.386(4)
C4 H4 0.9300
C4 C5 1.378(4)
C5 H5 0.9300
C5 C6 1.379(4)
C6 H6 0.9300
C7 C8 1.545(3)
C7 C15 1.532(4)
C9 C10 1.382(4)
C9 C14 1.372(4)
C10 H10 0.9300
C10 C11 1.381(4)
C11 H11 0.9300
C11 C12 1.375(5)
C12 H12 0.9300
C12 C13 1.377(5)
C13 H13 0.9300
C13 C14 1.377(4)
C14 H14 0.9300
C15 C16 1.495(4)
C15 H15A 0.93(3)
C15 H15B 0.95(3)
C16 C17 1.354(4)
C17 H17 0.9300
C17 C18 1.413(4)
C18 H18 0.9300
C18 C19 1.329(4)
C19 H19 0.9300

loop_
_geom_hbond_atom_site_label_D
_geom_hbond_atom_site_label_H
_geom_hbond_atom_site_label_A
_geom_hbond_distance_DH
_geom_hbond_distance_HA
_geom_hbond_distance_DA
_geom_hbond_angle_DHA
_geom_hbond_site_symmetry_A
N1 H1 O1 0.86 2.12 2.935(3) 156.9 2_343
